data_4105301
loop_
_publ_author_name
'Shumei Chen'
'Jian Zhang'
'Tao Wu'
'Pingyun Feng'
'Xianhui Bu'

_publ_section_title
;
 Multiroute Synthesis of Porous Anionic Frameworks and Size-Tunable
 Extraframework Organic Cation-Controlled Gas Sorption Properties
;
_journal_name_full 'Journal of the American Chemical Society'
_journal_page_first 16027
_journal_page_last 16029
_journal_paper_doi 10.1021/ja906302t
_journal_volume 131
_journal_year 2009
_chemical_formula_sum 'C72 H96 In3 N3 O24'
_chemical_formula_weight 1731.98
_chemical_name_systematic
;
 ?
;
_space_group_IT_number 161
_symmetry_cell_setting rhombohedral
_symmetry_space_group_name_Hall 'R 3 -2"c'
_symmetry_space_group_name_H-M 'R 3 c :H'
_atom_sites_solution_hydrogens geom
_atom_sites_solution_primary direct
_atom_sites_solution_secondary difmap
_audit_creation_method SHELXL-97
_cell_angle_alpha 90.00
_cell_angle_beta 90.00
_cell_angle_gamma 120.00
_cell_formula_units_Z 6
_cell_length_a 29.14530(10)
_cell_length_b 29.14530(10)
_cell_length_c 16.9910(2)
_cell_measurement_temperature 293(2)
_cell_measurement_theta_max 25.02
_cell_measurement_theta_min 1.40
_cell_volume 12499.33(16)
_computing_cell_refinement 'Siemens SMART & SAINT'
_computing_data_collection 'Siemens SMART'
_computing_data_reduction 'Siemens XPREP'
_computing_molecular_graphics 'Bruker SHELXTL'
_computing_publication_material 'Bruker SHELXTL'
_computing_structure_refinement 'Siemens SHELXTL'
_computing_structure_solution 'Siemens SHELXTL'
_diffrn_ambient_temperature 293(2)
_diffrn_measured_fraction_theta_full 1.000
_diffrn_measured_fraction_theta_max 1.000
_diffrn_measurement_device_type 'CCD area detector'
_diffrn_measurement_method 'phi and omega scans'
_diffrn_radiation_monochromator graphite
_diffrn_radiation_source 'fine-focus sealed tube'
_diffrn_radiation_type MoK\a
_diffrn_radiation_wavelength 0.71073
_diffrn_reflns_av_R_equivalents 0.0555
_diffrn_reflns_av_sigmaI/netI 0.0382
_diffrn_reflns_limit_h_max 33
_diffrn_reflns_limit_h_min -34
_diffrn_reflns_limit_k_max 34
_diffrn_reflns_limit_k_min -34
_diffrn_reflns_limit_l_max 20
_diffrn_reflns_limit_l_min -20
_diffrn_reflns_number 27966
_diffrn_reflns_theta_full 25.02
_diffrn_reflns_theta_max 25.02
_diffrn_reflns_theta_min 1.40
_diffrn_standards_decay_% none
_diffrn_standards_interval_count none
_diffrn_standards_interval_time none
_diffrn_standards_number none
_exptl_absorpt_coefficient_mu 0.894
_exptl_absorpt_correction_T_max .8700
_exptl_absorpt_correction_T_min .6400
_exptl_absorpt_correction_type empirical
_exptl_absorpt_process_details 'SADABS (Sheldrick, 1996)'
_exptl_crystal_colour colorless
_exptl_crystal_density_diffrn 1.381
_exptl_crystal_description prism
_exptl_crystal_F_000 5328
_exptl_crystal_size_max .25
_exptl_crystal_size_mid .20
_exptl_crystal_size_min .12
_refine_diff_density_max 0.557
_refine_diff_density_min -0.460
_refine_diff_density_rms 0.062
_refine_ls_abs_structure_details 'Flack H D (1983), Acta Cryst. A39, 876-881'
_refine_ls_abs_structure_Flack -0.01(2)
_refine_ls_extinction_method none
_refine_ls_goodness_of_fit_ref 1.013
_refine_ls_hydrogen_treatment constr
_refine_ls_matrix_type full
_refine_ls_number_parameters 232
_refine_ls_number_reflns 4878
_refine_ls_number_restraints 1
_refine_ls_restrained_S_all 1.013
_refine_ls_R_factor_gt 0.0307
_refine_ls_shift/su_max 0.002
_refine_ls_shift/su_mean 0.000
_refine_ls_structure_factor_coef Fsqd
_refine_ls_weighting_details 'calc w=1/[\s^2^(Fo^2^)+(0.0484P)^2^+0.0000P] where P=(Fo^2^+2Fc^2^)/3'
_refine_ls_weighting_scheme calc
_refine_ls_wR_factor_gt 0.0755
_refine_ls_wR_factor_ref 0.0771
_reflns_number_gt 4581
_reflns_number_total 4878
_reflns_threshold_expression >2sigma(I)
_cod_data_source_file ja906302t_si_002_2.cif
_cod_data_source_block 2
_cod_depositor_comments
;
The following automatic conversions were performed:

'_symmetry_cell_setting' value 'Rhombohedral' changed to
'rhombohedral' according to the built-in table from CIF Core
dictionary named 'cif_core.dic' version 2.4.1 from 2010-06-29.

Automatic conversion script
Id: cif_fix_values 1715 2011-07-08 13:25:40Z adriana 
;
_cod_original_cell_volume 12499.32(16)
_cod_original_sg_symbol_H-M 'R 3 c'
_cod_database_code 4105301
_refine_ls_r_factor_ref 0.0335

loop_
_symmetry_equiv_pos_as_xyz
'x, y, z'
'-y, x-y, z'
'-x+y, -x, z'
'-y, -x, z+1/2'
'-x+y, y, z+1/2'
'x, x-y, z+1/2'
'x+2/3, y+1/3, z+1/3'
'-y+2/3, x-y+1/3, z+1/3'
'-x+y+2/3, -x+1/3, z+1/3'
'-y+2/3, -x+1/3, z+5/6'
'-x+y+2/3, y+1/3, z+5/6'
'x+2/3, x-y+1/3, z+5/6'
'x+1/3, y+2/3, z+2/3'
'-y+1/3, x-y+2/3, z+2/3'
'-x+y+1/3, -x+2/3, z+2/3'
'-y+1/3, -x+2/3, z+7/6'
'-x+y+1/3, y+2/3, z+7/6'
'x+1/3, x-y+2/3, z+7/6'

loop_
_atom_site_label
_atom_site_type_symbol
_atom_site_fract_x
_atom_site_fract_y
_atom_site_fract_z
_atom_site_U_iso_or_equiv
_atom_site_adp_type
_atom_site_occupancy
_atom_site_symmetry_multiplicity
_atom_site_calc_flag
_atom_site_refinement_flags
In1 In 0.530981(10) 0.842931(11) 1.386513(16) 0.02511(9) Uani 1 1 d .
C11 C 0.59893(15) 0.79216(16) 1.2189(3) 0.0293(9) Uani 1 1 d .
O8 O 0.59175(11) 0.82798(12) 1.34111(17) 0.0339(7) Uani 1 1 d .
O7 O 0.44567(11) 0.80374(11) 1.36670(18) 0.0321(7) Uani 1 1 d .
O6 O 0.60022(12) 0.70999(13) 0.97708(17) 0.0357(7) Uani 1 1 d .
O5 O 0.74934(11) 0.77432(13) 1.15880(17) 0.0355(7) Uani 1 1 d .
O4 O 0.47735(11) 0.74981(11) 1.38057(19) 0.0370(7) Uani 1 1 d .
O3 O 0.53341(12) 0.81588(13) 1.24841(17) 0.0363(7) Uani 1 1 d .
O2 O 0.52694(12) 0.70817(13) 1.01040(18) 0.0380(7) Uani 1 1 d .
C9 C 0.64710(17) 0.75193(17) 1.1230(3) 0.0314(9) Uani 1 1 d .
H9A H 0.6628 0.7377 1.0913 0.038 Uiso 1 1 calc R
C8 C 0.43896(16) 0.75726(17) 1.3700(2) 0.0321(10) Uani 1 1 d .
C7 C 0.64875(16) 0.79994(16) 1.2390(2) 0.0310(9) Uani 1 1 d .
H7A H 0.6652 0.8179 1.2850 0.037 Uiso 1 1 calc R
C6 C 0.67384(16) 0.78083(16) 1.1903(2) 0.0291(9) Uani 1 1 d .
C5 C 0.57386(16) 0.76447(17) 1.1510(2) 0.0309(9) Uani 1 1 d .
H5A H 0.5407 0.7595 1.1377 0.037 Uiso 1 1 calc R
C4 C 0.38424(17) 0.71051(16) 1.3640(3) 0.0322(10) Uani 1 1 d .
O1 O 0.75323(11) 0.81869(12) 1.26605(18) 0.0364(7) Uani 1 1 d .
C3 C 0.57374(17) 0.71860(17) 1.0261(2) 0.0316(10) Uani 1 1 d .
C2 C 0.57237(17) 0.81307(16) 1.2718(3) 0.0310(10) Uani 1 1 d .
C1 C 0.72826(16) 0.79164(17) 1.2075(2) 0.0299(9) Uani 1 1 d .
C10 C 0.59792(17) 0.74427(17) 1.1031(2) 0.0310(9) Uiso 1 1 d .
N1 N 0.38550(17) 0.88671(16) 1.5625(3) 0.0486(10) Uiso 1 1 d .
C33 C 0.4569(3) 0.9307(3) 1.6685(5) 0.087(2) Uiso 1 1 d .
H33A H 0.4535 0.8973 1.6849 0.104 Uiso 1 1 calc R
H33B H 0.4341 0.9381 1.7014 0.104 Uiso 1 1 calc R
C32 C 0.3299(3) 0.8523(3) 1.4345(5) 0.085(2) Uiso 1 1 d .
H32A H 0.3179 0.8156 1.4473 0.102 Uiso 1 1 calc R
H32B H 0.3036 0.8610 1.4529 0.102 Uiso 1 1 calc R
C31 C 0.4103(3) 0.8150(3) 1.5622(4) 0.0766(19) Uiso 1 1 d .
H31A H 0.4460 0.8398 1.5798 0.092 Uiso 1 1 calc R
H31B H 0.4104 0.8141 1.5051 0.092 Uiso 1 1 calc R
C30 C 0.4421(2) 0.9285(2) 1.5841(3) 0.0567(14) Uiso 1 1 d .
H30A H 0.4662 0.9221 1.5529 0.068 Uiso 1 1 calc R
H30B H 0.4475 0.9630 1.5691 0.068 Uiso 1 1 calc R
C29 C 0.3470(2) 0.8998(2) 1.6023(4) 0.0664(16) Uiso 1 1 d .
H29A H 0.3531 0.9012 1.6586 0.080 Uiso 1 1 calc R
H29B H 0.3114 0.8706 1.5927 0.080 Uiso 1 1 calc R
C28 C 0.3486(3) 0.9509(3) 1.5780(4) 0.0743(17) Uiso 1 1 d .
H28A H 0.3843 0.9806 1.5839 0.089 Uiso 1 1 calc R
H28B H 0.3383 0.9488 1.5233 0.089 Uiso 1 1 calc R
C27 C 0.3381(5) 0.8613(4) 1.3469(7) 0.128(3) Uiso 1 1 d .
H27A H 0.3054 0.8391 1.3200 0.192 Uiso 1 1 calc R
H27B H 0.3644 0.8528 1.3298 0.192 Uiso 1 1 calc R
H27C H 0.3499 0.8977 1.3352 0.192 Uiso 1 1 calc R
C26 C 0.3835(2) 0.8887(2) 1.4728(3) 0.0580(14) Uiso 1 1 d .
H26A H 0.4091 0.8800 1.4516 0.070 Uiso 1 1 calc R
H26B H 0.3948 0.9249 1.4574 0.070 Uiso 1 1 calc R
C25 C 0.3933(4) 0.7600(4) 1.5947(6) 0.129(4) Uiso 1 1 d .
H25A H 0.4174 0.7488 1.5768 0.194 Uiso 1 1 calc R
H25B H 0.3581 0.7354 1.5766 0.194 Uiso 1 1 calc R
H25C H 0.3935 0.7611 1.6512 0.194 Uiso 1 1 calc R
C24 C 0.3731(3) 0.8326(3) 1.5898(4) 0.0667(16) Uiso 1 1 d .
H24A H 0.3728 0.8323 1.6469 0.080 Uiso 1 1 calc R
H24B H 0.3377 0.8070 1.5722 0.080 Uiso 1 1 calc R
C23 C 0.3107(4) 0.9589(3) 1.6301(6) 0.109(3) Uiso 1 1 d .
H23A H 0.3108 0.9906 1.6144 0.164 Uiso 1 1 calc R
H23B H 0.3217 0.9621 1.6840 0.164 Uiso 1 1 calc R
H23C H 0.2756 0.9291 1.6247 0.164 Uiso 1 1 calc R
C22 C 0.5156(4) 0.9763(4) 1.6753(5) 0.115(3) Uiso 1 1 d .
H22A H 0.5273 0.9790 1.7289 0.172 Uiso 1 1 calc R
H22B H 0.5182 1.0091 1.6595 0.172 Uiso 1 1 calc R
H22C H 0.5375 0.9687 1.6418 0.172 Uiso 1 1 calc R
C12 C 0.37729(17) 0.65943(16) 1.3643(2) 0.0318(9) Uiso 1 1 d .
H12A H 0.4065 0.6547 1.3646 0.038 Uiso 1 1 calc R

loop_
_atom_site_aniso_label
_atom_site_aniso_U_11
_atom_site_aniso_U_22
_atom_site_aniso_U_33
_atom_site_aniso_U_23
_atom_site_aniso_U_13
_atom_site_aniso_U_12
In1 0.02345(15) 0.02436(16) 0.02761(13) -0.00001(12) -0.00132(12) 0.01202(13)
C11 0.025(2) 0.033(2) 0.033(2) -0.001(2) 0.0010(19) 0.0164(18)
O8 0.0271(16) 0.0377(17) 0.0370(17) -0.0073(14) -0.0021(13) 0.0161(14)
O7 0.0231(15) 0.0260(16) 0.0451(18) -0.0051(13) -0.0038(13) 0.0106(13)
O6 0.0347(17) 0.0461(19) 0.0273(16) -0.0065(14) -0.0049(13) 0.0208(15)
O5 0.0309(17) 0.0500(19) 0.0310(16) -0.0052(14) -0.0028(13) 0.0243(15)
O4 0.0257(16) 0.0324(17) 0.053(2) 0.0006(14) -0.0050(14) 0.0150(14)
O3 0.0357(17) 0.0439(19) 0.0366(17) -0.0051(14) -0.0029(14) 0.0253(15)
O2 0.0321(17) 0.0507(19) 0.0348(17) -0.0130(14) -0.0103(13) 0.0233(15)
C9 0.030(2) 0.037(2) 0.030(2) -0.0006(18) -0.0013(18) 0.020(2)
C8 0.024(2) 0.033(2) 0.035(2) -0.0025(18) -0.0030(17) 0.0117(19)
C7 0.027(2) 0.030(2) 0.031(2) -0.0051(18) -0.0024(17) 0.0101(19)
C6 0.027(2) 0.032(2) 0.027(2) 0.0017(17) 0.0009(17) 0.0142(19)
C5 0.023(2) 0.032(2) 0.037(2) -0.0025(18) 0.0011(18) 0.0139(19)
C4 0.030(2) 0.026(2) 0.038(2) 0.0018(18) 0.0024(18) 0.0116(19)
O1 0.0265(16) 0.0427(18) 0.0390(17) -0.0095(14) -0.0049(13) 0.0166(15)
C3 0.033(3) 0.029(2) 0.033(2) 0.0024(18) -0.0010(19) 0.016(2)
C2 0.037(2) 0.027(2) 0.033(2) -0.0030(18) 0.0031(19) 0.019(2)
C1 0.026(2) 0.039(3) 0.027(2) 0.0068(18) 0.0037(18) 0.017(2)

loop_
_atom_type_symbol
_atom_type_description
_atom_type_scat_dispersion_real
_atom_type_scat_dispersion_imag
_atom_type_scat_source
C C 0.0033 0.0016 'International Tables Vol C Tables 4.2.6.8 and 6.1.1.4'
H H 0.0000 0.0000 'International Tables Vol C Tables 4.2.6.8 and 6.1.1.4'
N N 0.0061 0.0033 'International Tables Vol C Tables 4.2.6.8 and 6.1.1.4'
O O 0.0106 0.0060 'International Tables Vol C Tables 4.2.6.8 and 6.1.1.4'
In In -0.7276 1.3100 'International Tables Vol C Tables 4.2.6.8 and 6.1.1.4'

loop_
_geom_angle_atom_site_label_1
_geom_angle_atom_site_label_2
_geom_angle_atom_site_label_3
_geom_angle
_geom_angle_site_symmetry_1
_geom_angle_site_symmetry_3
O5 In1 O8 95.38(11) 16_664 .
O5 In1 O7 102.20(11) 16_664 .
O8 In1 O7 132.23(11) . .
O5 In1 O2 135.37(12) 16_664 6_565
O8 In1 O2 101.21(11) . 6_565
O7 In1 O2 96.62(11) . 6_565
O5 In1 O6 86.73(11) 16_664 6_565
O8 In1 O6 78.65(11) . 6_565
O7 In1 O6 145.59(11) . 6_565
O2 In1 O6 57.09(10) 6_565 6_565
O5 In1 O4 146.43(11) 16_664 .
O8 In1 O4 83.77(11) . .
O7 In1 O4 57.70(10) . .
O2 In1 O4 76.99(11) 6_565 .
O6 In1 O4 125.52(10) 6_565 .
O5 In1 O1 56.56(10) 16_664 16_664
O8 In1 O1 143.25(10) . 16_664
O7 In1 O1 80.82(10) . 16_664
O2 In1 O1 87.72(11) 6_565 16_664
O6 In1 O1 76.69(11) 6_565 16_664
O4 In1 O1 132.90(10) . 16_664
O5 In1 O3 78.98(11) 16_664 .
O8 In1 O3 56.27(10) . .
O7 In1 O3 83.92(11) . .
O2 In1 O3 143.62(11) 6_565 .
O6 In1 O3 130.49(10) 6_565 .
O4 In1 O3 72.71(11) . .
O1 In1 O3 127.90(10) 16_664 .
O5 In1 C8 126.91(13) 16_664 .
O8 In1 C8 108.78(12) . .
O7 In1 C8 29.02(12) . .
O2 In1 C8 86.08(12) 6_565 .
O6 In1 C8 143.05(12) 6_565 .
O4 In1 C8 28.69(12) . .
O1 In1 C8 107.34(12) 16_664 .
O3 In1 C8 76.94(12) . .
O5 In1 C3 112.50(13) 16_664 6_565
O8 In1 C3 88.20(12) . 6_565
O7 In1 C3 123.43(13) . 6_565
O2 In1 C3 28.88(12) 6_565 6_565
O6 In1 C3 28.32(12) 6_565 6_565
O4 In1 C3 101.03(12) . 6_565
O1 In1 C3 82.83(12) 16_664 6_565
O3 In1 C3 144.11(12) . 6_565
C8 In1 C3 114.74(13) . 6_565
O5 In1 C1 28.53(12) 16_664 16_664
O8 In1 C1 120.28(13) . 16_664
O7 In1 C1 92.44(12) . 16_664
O2 In1 C1 111.75(12) 6_565 16_664
O6 In1 C1 79.67(12) 6_565 16_664
O4 In1 C1 150.06(12) . 16_664
O1 In1 C1 28.06(11) 16_664 16_664
O3 In1 C1 104.55(11) . 16_664
C8 In1 C1 121.44(13) . 16_664
C3 In1 C1 97.52(13) 6_565 16_664
O5 In1 C2 88.33(12) 16_664 .
O8 In1 C2 28.63(12) . .
O7 In1 C2 107.49(12) . .
O2 In1 C2 123.80(13) 6_565 .
O6 In1 C2 105.91(12) 6_565 .
O4 In1 C2 74.94(12) . .
O1 In1 C2 144.82(11) 16_664 .
O3 In1 C2 27.73(11) . .
C8 In1 C2 91.47(13) . .
C3 In1 C2 116.46(14) 6_565 .
C1 In1 C2 116.85(13) 16_664 .
C5 C11 C7 120.0(4) . .
C5 C11 C2 120.4(4) . .
C7 C11 C2 119.6(4) . .
C2 O8 In1 97.4(2) . .
C8 O7 In1 94.5(2) . .
C3 O6 In1 87.6(2) . 6_564
C1 O5 In1 97.5(2) . 10_664
C8 O4 In1 86.7(2) . .
C2 O3 In1 83.7(2) . .
C3 O2 In1 94.1(3) . 6_564
C10 C9 C6 121.2(4) . .
C10 C9 H9A 119.4 . .
C6 C9 H9A 119.4 . .
O4 C8 O7 121.1(4) . .
O4 C8 C4 119.3(4) . .
O7 C8 C4 119.6(4) . .
O4 C8 In1 64.6(2) . .
O7 C8 In1 56.5(2) . .
C4 C8 In1 175.2(3) . .
C6 C7 C11 120.1(4) . .
C6 C7 H7A 119.9 . .
C11 C7 H7A 119.9 . .
C7 C6 C9 118.6(4) . .
C7 C6 C1 121.2(4) . .
C9 C6 C1 120.2(4) . .
C10 C5 C11 120.3(4) . .
C10 C5 H5A 119.8 . .
C11 C5 H5A 119.8 . .
C12 C4 C12 120.4(4) 2_665 .
C12 C4 C8 120.0(4) 2_665 .
C12 C4 C8 119.4(4) . .
C1 O1 In1 84.5(2) . 10_664
O6 C3 O2 120.8(4) . .
O6 C3 C10 120.1(4) . .
O2 C3 C10 119.0(4) . .
O6 C3 In1 64.0(2) . 6_564
O2 C3 In1 57.0(2) . 6_564
C10 C3 In1 170.5(3) . 6_564
O3 C2 O8 122.2(4) . .
O3 C2 C11 120.6(4) . .
O8 C2 C11 117.3(4) . .
O3 C2 In1 68.5(2) . .
O8 C2 In1 53.95(19) . .
C11 C2 In1 169.6(3) . .
O1 C1 O5 121.4(4) . .
O1 C1 C6 120.9(4) . .
O5 C1 C6 117.6(4) . .
O1 C1 In1 67.5(2) . 10_664
O5 C1 In1 54.0(2) . 10_664
C6 C1 In1 171.6(3) . 10_664
C9 C10 C5 119.6(4) . .
C9 C10 C3 119.2(4) . .
C5 C10 C3 121.0(4) . .
C24 N1 C29 107.9(4) . .
C24 N1 C26 110.8(4) . .
C29 N1 C26 112.9(4) . .
C24 N1 C30 111.0(4) . .
C29 N1 C30 109.6(4) . .
C26 N1 C30 104.8(4) . .
C30 C33 C22 106.2(6) . .
C30 C33 H33A 110.5 . .
C22 C33 H33A 110.5 . .
C30 C33 H33B 110.5 . .
C22 C33 H33B 110.5 . .
H33A C33 H33B 108.7 . .
C27 C32 C26 106.3(8) . .
C27 C32 H32A 110.5 . .
C26 C32 H32A 110.5 . .
C27 C32 H32B 110.5 . .
C26 C32 H32B 110.5 . .
H32A C32 H32B 108.7 . .
C24 C31 C25 109.7(6) . .
C24 C31 H31A 109.7 . .
C25 C31 H31A 109.7 . .
C24 C31 H31B 109.7 . .
C25 C31 H31B 109.7 . .
H31A C31 H31B 108.2 . .
C33 C30 N1 116.0(5) . .
C33 C30 H30A 108.3 . .
N1 C30 H30A 108.3 . .
C33 C30 H30B 108.3 . .
N1 C30 H30B 108.3 . .
H30A C30 H30B 107.4 . .
N1 C29 C28 117.5(5) . .
N1 C29 H29A 107.9 . .
C28 C29 H29A 107.9 . .
N1 C29 H29B 107.9 . .
C28 C29 H29B 107.9 . .
H29A C29 H29B 107.2 . .
C23 C28 C29 108.8(6) . .
C23 C28 H28A 109.9 . .
C29 C28 H28A 109.9 . .
C23 C28 H28B 109.9 . .
C29 C28 H28B 109.9 . .
H28A C28 H28B 108.3 . .
C32 C27 H27A 109.5 . .
C32 C27 H27B 109.5 . .
H27A C27 H27B 109.5 . .
C32 C27 H27C 109.5 . .
H27A C27 H27C 109.5 . .
H27B C27 H27C 109.5 . .
N1 C26 C32 116.3(5) . .
N1 C26 H26A 108.2 . .
C32 C26 H26A 108.2 . .
N1 C26 H26B 108.2 . .
C32 C26 H26B 108.2 . .
H26A C26 H26B 107.4 . .
C31 C25 H25A 109.5 . .
C31 C25 H25B 109.5 . .
H25A C25 H25B 109.5 . .
C31 C25 H25C 109.5 . .
H25A C25 H25C 109.5 . .
H25B C25 H25C 109.5 . .
C31 C24 N1 115.5(5) . .
C31 C24 H24A 108.4 . .
N1 C24 H24A 108.4 . .
C31 C24 H24B 108.4 . .
N1 C24 H24B 108.4 . .
H24A C24 H24B 107.5 . .
C28 C23 H23A 109.5 . .
C28 C23 H23B 109.5 . .
H23A C23 H23B 109.5 . .
C28 C23 H23C 109.5 . .
H23A C23 H23C 109.5 . .
H23B C23 H23C 109.5 . .
C33 C22 H22A 109.5 . .
C33 C22 H22B 109.5 . .
H22A C22 H22B 109.5 . .
C33 C22 H22C 109.5 . .
H22A C22 H22C 109.5 . .
H22B C22 H22C 109.5 . .
C4 C12 C4 119.6(4) 3_565 .
C4 C12 H12A 120.2 3_565 .
C4 C12 H12A 120.2 . .

loop_
_geom_bond_atom_site_label_1
_geom_bond_atom_site_label_2
_geom_bond_distance
_geom_bond_site_symmetry_2
In1 O5 2.162(3) 16_664
In1 O8 2.166(3) .
In1 O7 2.182(3) .
In1 O2 2.204(3) 6_565
In1 O6 2.358(3) 6_565
In1 O4 2.361(3) .
In1 O1 2.459(3) 16_664
In1 O3 2.488(3) .
In1 C8 2.609(4) .
In1 C3 2.620(4) 6_565
In1 C1 2.649(4) 16_664
In1 C2 2.657(4) .
C11 C5 1.387(6) .
C11 C7 1.396(6) .
C11 C2 1.500(6) .
O8 C2 1.284(5) .
O7 C8 1.270(5) .
O6 C3 1.244(5) .
O6 In1 2.358(3) 6_564
O5 C1 1.276(5) .
O5 In1 2.162(3) 10_664
O4 C8 1.255(5) .
O3 C2 1.244(5) .
O2 C3 1.269(5) .
O2 In1 2.204(3) 6_564
C9 C10 1.378(6) .
C9 C6 1.402(6) .
C9 H9A 0.9300 .
C8 C4 1.496(6) .
C7 C6 1.392(6) .
C7 H7A 0.9300 .
C6 C1 1.483(6) .
C5 C10 1.384(6) .
C5 H5A 0.9300 .
C4 C12 1.392(6) 2_665
C4 C12 1.399(6) .
O1 C1 1.252(5) .
O1 In1 2.459(3) 10_664
C3 C10 1.497(6) .
C3 In1 2.620(4) 6_564
C1 In1 2.649(4) 10_664
N1 C24 1.504(8) .
N1 C29 1.512(7) .
N1 C26 1.527(7) .
N1 C30 1.527(7) .
C33 C30 1.490(9) .
C33 C22 1.560(12) .
C33 H33A 0.9700 .
C33 H33B 0.9700 .
C32 C27 1.510(11) .
C32 C26 1.528(10) .
C32 H32A 0.9700 .
C32 H32B 0.9700 .
C31 C24 1.489(9) .
C31 C25 1.525(11) .
C31 H31A 0.9700 .
C31 H31B 0.9700 .
C30 H30A 0.9700 .
C30 H30B 0.9700 .
C29 C28 1.524(9) .
C29 H29A 0.9700 .
C29 H29B 0.9700 .
C28 C23 1.523(10) .
C28 H28A 0.9700 .
C28 H28B 0.9700 .
C27 H27A 0.9600 .
C27 H27B 0.9600 .
C27 H27C 0.9600 .
C26 H26A 0.9700 .
C26 H26B 0.9700 .
C25 H25A 0.9600 .
C25 H25B 0.9600 .
C25 H25C 0.9600 .
C24 H24A 0.9700 .
C24 H24B 0.9700 .
C23 H23A 0.9600 .
C23 H23B 0.9600 .
C23 H23C 0.9600 .
C22 H22A 0.9600 .
C22 H22B 0.9600 .
C22 H22C 0.9600 .
C12 C4 1.392(6) 3_565
C12 H12A 0.9300 .
